data_4316957
loop_
_publ_author_name
'M. A. Palacios'
'Antonio J. Mota'
'Jes\'us E. Perea-Buceta'
'Fraser J. White'
'Euan K. Brechin'
'Enrique Colacio'

_publ_contact_author_email fraser.white@ed.ac.uk
_publ_contact_author_name 'Fraser J. White'
_publ_section_title
;
 Antiferromagnetic versus Ferromagnetic Exchange Interactions in
 Bis(\m-Ooximate)dinickel(II) Units for a Series of Closely Related Cube
 Shaped Carboxamideoximate-Bridged Ni4 Complexes. A Combined Experimental
 and Theoretical Magneto-Structural Study
;
_journal_name_full 'Inorganic Chemistry'
_journal_page_first 10156
_journal_page_last 10165
_journal_paper_doi 10.1021/ic101435b
_journal_volume 49
_journal_year 2010
_chemical_compound_source 'Maria Palacios Lopez'
_chemical_formula_moiety 'C46 H42 Cl2 N16 Ni4 O6, 4(C H4 O), 2(Cl O4)'
_chemical_formula_sum 'C50 H58 Cl4 N16 Ni4 O18'
_chemical_formula_weight 1547.76
_chemical_name_systematic
; 
 ? 
;
_space_group_IT_number 15
_symmetry_cell_setting monoclinic
_symmetry_space_group_name_Hall '-C 2yc'
_symmetry_space_group_name_H-M 'C 1 2/c 1'
_atom_sites_solution_hydrogens geom
_atom_sites_solution_primary direct
_atom_sites_solution_secondary difmap
_audit_creation_method SHELXL-97
_cell_angle_alpha 90.00
_cell_angle_beta 93.254(3)
_cell_angle_gamma 90.00
_cell_formula_units_Z 4
_cell_length_a 17.9186(6)
_cell_length_b 23.8467(10)
_cell_length_c 14.5107(6)
_cell_measurement_reflns_used 14416
_cell_measurement_temperature 100(2)
_cell_measurement_theta_max 25.0070
_cell_measurement_theta_min 2.2081
_cell_volume 6190.4(4)
_computing_cell_refinement
;
CrysAlisPro, Oxford Diffraction Ltd.,
Version 1.171.34.9 (release 08-12-2009 CrysAlis171 .NET)
(compiled Dec  8 2009,17:31:18)
;
_computing_data_collection
;
CrysAlisPro, Oxford Diffraction Ltd.,
Version 1.171.34.9 (release 08-12-2009 CrysAlis171 .NET)
(compiled Dec  8 2009,17:31:18)
;
_computing_data_reduction
;
CrysAlisPro, Oxford Diffraction Ltd.,
Version 1.171.34.9 (release 08-12-2009 CrysAlis171 .NET)
(compiled Dec  8 2009,17:31:18)
;
_computing_molecular_graphics Shelxp
_computing_publication_material 'Platon, encifer'
_computing_structure_refinement 'SHELXL-97 (Sheldrick, 2008)'
_computing_structure_solution 'Shelxs Sheldrick'
_diffrn_ambient_temperature 100(2)
_diffrn_detector_area_resol_mean 10.3147
_diffrn_measured_fraction_theta_full 0.991
_diffrn_measured_fraction_theta_max 0.991
_diffrn_measurement_details
;
  1 omega  -68.00  -27.00   1.0000   40.0000
omega____ theta____ kappa____ phi______ frames
    -      -11.0332  132.0000  177.0000 41

  2 omega  -22.00   80.00   1.0000   40.0000
omega____ theta____ kappa____ phi______ frames
    -       12.1269   77.0000   90.0000 102

  3 omega    2.00   74.00   1.0000   40.0000
omega____ theta____ kappa____ phi______ frames
    -       12.1269    0.0000   60.0000 72

  4 omega  -90.00   23.00   1.0000   40.0000
omega____ theta____ kappa____ phi______ frames
    -      -11.0332  -77.0000 -150.0000 113

  5 omega   34.00   70.00   1.0000   40.0000
omega____ theta____ kappa____ phi______ frames
    -       12.1269  179.0000    0.0000 36

  6 omega   34.00  102.00   1.0000   40.0000
omega____ theta____ kappa____ phi______ frames
    -       12.1269  179.0000  120.0000 68

;
_diffrn_measurement_device_type 'SuperNova, Dual, Cu at zero, Atlas'
_diffrn_measurement_method '\w scans'
_diffrn_radiation_monochromator mirror
_diffrn_radiation_source 'SuperNova (Mo) X-ray Source'
_diffrn_radiation_type MoK\a
_diffrn_radiation_wavelength 0.71073
_diffrn_reflns_av_R_equivalents 0.0000
_diffrn_reflns_av_sigmaI/netI 0.0848
_diffrn_reflns_limit_h_max 21
_diffrn_reflns_limit_h_min -21
_diffrn_reflns_limit_k_max 28
_diffrn_reflns_limit_k_min -28
_diffrn_reflns_limit_l_max 17
_diffrn_reflns_limit_l_min -17
_diffrn_reflns_number 17843
_diffrn_reflns_theta_full 25.10
_diffrn_reflns_theta_max 25.10
_diffrn_reflns_theta_min 2.21
_exptl_absorpt_coefficient_mu 1.454
_exptl_absorpt_correction_T_max 0.84
_exptl_absorpt_correction_T_min 0.6415
_exptl_absorpt_correction_type multi-scan
_exptl_absorpt_process_details
;
CrysAlisPro, Oxford Diffraction Ltd.,
Version 1.171.34.9 (release 08-12-2009 CrysAlis171 .NET)
(compiled Dec  8 2009,17:31:18)
Empirical absorption correction using spherical harmonics,
 implemented in SCALE3 ABSPACK scaling algorithm.
;
_exptl_crystal_colour brown
_exptl_crystal_density_diffrn 1.661
_exptl_crystal_density_method 'not measured'
_exptl_crystal_description block
_exptl_crystal_F_000 3176
_exptl_crystal_recrystallization_method 'slow evaporation of MeOH solution'
_exptl_crystal_size_max 0.22
_exptl_crystal_size_mid 0.14
_exptl_crystal_size_min 0.12
_refine_diff_density_max 1.564
_refine_diff_density_min -0.687
_refine_diff_density_rms 0.173
_refine_ls_extinction_method none
_refine_ls_goodness_of_fit_ref 1.028
_refine_ls_hydrogen_treatment constr
_refine_ls_matrix_type full
_refine_ls_number_parameters 471
_refine_ls_number_reflns 17942
_refine_ls_number_restraints 85
_refine_ls_restrained_S_all 1.033
_refine_ls_R_factor_all 0.0813
_refine_ls_R_factor_gt 0.0657
_refine_ls_shift/su_max 0.000
_refine_ls_shift/su_mean 0.000
_refine_ls_structure_factor_coef Fsqd
_refine_ls_weighting_details 'calc w=1/[\s^2^(Fo^2^)+(0.1124P)^2^+0.0000P] where P=(Fo^2^+2Fc^2^)/3'
_refine_ls_weighting_scheme calc
_refine_ls_wR_factor_gt 0.1823
_refine_ls_wR_factor_ref 0.1895
_reflns_number_gt 13319
_reflns_number_total 17942
_reflns_threshold_expression >2sigma(I)
_cod_data_source_file ic101435b_si_001_1.cif
_cod_data_source_block compound1
_cod_original_sg_symbol_H-M 'C 2/c'
_cod_database_code 4316957

loop_
_symmetry_equiv_pos_as_xyz
'x, y, z'
'-x, y, -z+1/2'
'x+1/2, y+1/2, z'
'-x+1/2, y+1/2, -z+1/2'
'-x, -y, -z'
'x, -y, z-1/2'
'-x+1/2, -y+1/2, -z'
'x+1/2, -y+1/2, z-1/2'

loop_
_atom_site_label
_atom_site_type_symbol
_atom_site_fract_x
_atom_site_fract_y
_atom_site_fract_z
_atom_site_U_iso_or_equiv
_atom_site_adp_type
_atom_site_occupancy
_atom_site_symmetry_multiplicity
_atom_site_calc_flag
_atom_site_refinement_flags
_atom_site_disorder_assembly
_atom_site_disorder_group
Ni1 Ni -0.05599(2) 0.28970(2) 0.16285(3) 0.01615(13) Uani 1 1 d U . .
Ni2 Ni -0.04568(2) 0.159305(19) 0.34075(3) 0.01632(13) Uani 1 1 d U . .
Cl1 Cl -0.00992(5) 0.16384(4) 0.50922(6) 0.0229(2) Uani 1 1 d U . .
N1A N -0.06329(19) 0.37675(14) 0.1410(2) 0.0251(7) Uani 1 1 d . . .
C2A C -0.0063(2) 0.41229(18) 0.1425(3) 0.0279(9) Uani 1 1 d . . .
H2A H 0.0419 0.3992 0.1626 0.034 Uiso 1 1 calc R . .
C3A C -0.0149(3) 0.46950(19) 0.1149(4) 0.0452(12) Uani 1 1 d U . .
H3A H 0.0262 0.4947 0.1171 0.054 Uiso 1 1 calc R . .
C4A C -0.0861(3) 0.4864(2) 0.0848(5) 0.0680(17) Uani 1 1 d U . .
H4A H -0.0946 0.5239 0.0651 0.082 Uiso 1 1 calc R . .
C5A C -0.1441(3) 0.4491(2) 0.0835(5) 0.0623(16) Uani 1 1 d U . .
H5A H -0.1930 0.4608 0.0636 0.075 Uiso 1 1 calc R . .
C6A C -0.1311(2) 0.39408(18) 0.1115(3) 0.0302(10) Uani 1 1 d . . .
C7A C -0.1905(2) 0.35097(17) 0.1077(3) 0.0266(9) Uani 1 1 d . . .
N8A N -0.16332(17) 0.29906(13) 0.1325(2) 0.0214(7) Uani 1 1 d U . .
C9A C -0.2099(2) 0.25396(17) 0.1257(3) 0.0228(9) Uani 1 1 d . . .
C10A C -0.2851(2) 0.25892(18) 0.1007(3) 0.0295(10) Uani 1 1 d . . .
H10A H -0.3172 0.2272 0.0995 0.035 Uiso 1 1 calc R . .
C11A C -0.3127(2) 0.31269(19) 0.0772(3) 0.0354(11) Uani 1 1 d . . .
H11A H -0.3638 0.3176 0.0580 0.042 Uiso 1 1 calc R . .
C12A C -0.2651(2) 0.35807(18) 0.0821(3) 0.0364(11) Uani 1 1 d . . .
H12A H -0.2839 0.3945 0.0678 0.044 Uiso 1 1 calc R . .
C91A C -0.1696(2) 0.20161(16) 0.1494(3) 0.0185(8) Uani 1 1 d . . .
N92A N -0.20539(16) 0.15309(14) 0.1577(2) 0.0258(8) Uani 1 1 d . . .
H92A H -0.1801 0.1225 0.1729 0.031 Uiso 1 1 calc R . .
H92B H -0.2543 0.1516 0.1480 0.031 Uiso 1 1 calc R . .
N93A N -0.09669(16) 0.20773(12) 0.1626(2) 0.0166(6) Uani 1 1 d U . .
O94A O -0.06004(13) 0.15902(9) 0.19320(18) 0.0190(6) Uani 1 1 d U . .
N1B N -0.04968(16) 0.07209(13) 0.3606(2) 0.0204(7) Uani 1 1 d . . .
C2B C 0.0063(2) 0.03547(16) 0.3561(3) 0.0261(9) Uani 1 1 d . . .
H2B H 0.0529 0.0482 0.3359 0.031 Uiso 1 1 calc R . .
C3B C -0.0009(3) -0.02032(17) 0.3796(3) 0.0347(11) Uani 1 1 d . . .
H3B H 0.0397 -0.0456 0.3752 0.042 Uiso 1 1 calc R . .
C4B C -0.0682(2) -0.03837(19) 0.4094(4) 0.0436(12) Uani 1 1 d . . .
H4B H -0.0745 -0.0765 0.4262 0.052 Uiso 1 1 calc R . .
C5B C -0.1261(3) -0.00150(19) 0.4150(4) 0.0445(13) Uani 1 1 d . . .
H5B H -0.1729 -0.0140 0.4350 0.053 Uiso 1 1 calc R . .
C6B C -0.1163(2) 0.05423(16) 0.3914(3) 0.0238(9) Uani 1 1 d . . .
C7B C -0.1733(2) 0.09870(16) 0.4010(3) 0.0238(9) Uani 1 1 d . . .
N8B N -0.14987(17) 0.15001(12) 0.3736(2) 0.0213(8) Uani 1 1 d U . .
C9B C -0.1939(2) 0.19457(16) 0.3862(3) 0.0206(8) Uani 1 1 d . . .
C10B C -0.2656(2) 0.18981(16) 0.4173(3) 0.0234(9) Uani 1 1 d . . .
H10B H -0.2975 0.2215 0.4206 0.028 Uiso 1 1 calc R . .
C11B C -0.2884(2) 0.13706(18) 0.4431(3) 0.0343(10) Uani 1 1 d . . .
H11B H -0.3363 0.1330 0.4670 0.041 Uiso 1 1 calc R . .
C12B C -0.2439(2) 0.08980(18) 0.4354(3) 0.0315(10) Uani 1 1 d . . .
H12B H -0.2604 0.0536 0.4524 0.038 Uiso 1 1 calc R . .
C91B C -0.15719(19) 0.24710(15) 0.3585(3) 0.0164(8) Uani 1 1 d . . .
N92B N -0.19573(17) 0.29541(13) 0.3524(2) 0.0229(7) Uani 1 1 d . . .
H92C H -0.1734 0.3265 0.3361 0.027 Uiso 1 1 calc R . .
H92D H -0.2433 0.2960 0.3646 0.027 Uiso 1 1 calc R . .
N93B N -0.08718(16) 0.24232(12) 0.3418(2) 0.0167(7) Uani 1 1 d U . .
O94B O -0.05348(13) 0.29070(9) 0.30955(18) 0.0176(5) Uani 1 1 d U . .
O1C O -0.03997(13) 0.28170(10) 0.01752(17) 0.0214(6) Uani 1 1 d . . .
C2C C 0.0150(2) 0.31510(18) -0.0236(3) 0.0336(10) Uani 1 1 d . . .
H2C1 H -0.0067 0.3515 -0.0414 0.050 Uiso 1 1 calc R . .
H2C2 H 0.0319 0.2960 -0.0785 0.050 Uiso 1 1 calc R . .
H2C3 H 0.0576 0.3208 0.0208 0.050 Uiso 1 1 calc R . .
Cl1S Cl -0.22796(12) 0.48017(6) 0.32825(10) 0.0786(6) Uani 1 1 d . . .
O1S O -0.2329(6) 0.5165(3) 0.2530(6) 0.079(3) Uani 0.566(8) 1 d P A 1
O2S O -0.1881(5) 0.5001(3) 0.4010(5) 0.082(3) Uani 0.566(8) 1 d P A 1
O3S O -0.2124(8) 0.4242(3) 0.3111(8) 0.108(5) Uani 0.566(8) 1 d P A 1
O4S O -0.3103(4) 0.4768(5) 0.3603(8) 0.108(4) Uani 0.566(8) 1 d PU A 1
O1S' O -0.1438(6) 0.5227(4) 0.2998(8) 0.078(4) Uani 0.434(8) 1 d P A 2
O2S' O -0.2575(6) 0.5121(4) 0.3898(7) 0.063(3) Uani 0.434(8) 1 d P A 2
O3S' O -0.1776(6) 0.4401(5) 0.3701(8) 0.068(3) Uani 0.434(8) 1 d P A 2
O4S' O -0.2479(7) 0.4770(8) 0.2393(7) 0.097(5) Uani 0.434(8) 1 d P A 2
O1T O 0.14349(19) 0.18846(18) 0.8711(2) 0.0600(11) Uani 1 1 d U . .
H1T H 0.1840 0.2021 0.8595 0.090 Uiso 0.59(2) 1 d PR B 1
H1T' H 0.1856 0.2023 0.8743 0.090 Uiso 0.41(2) 1 d PR B 2
C1T C 0.1130(8) 0.1675(8) 0.7916(7) 0.072(5) Uani 0.59(2) 1 d PU B 1
H1T1 H 0.1506 0.1530 0.7532 0.108 Uiso 0.59(2) 1 d PR B 1
H1T2 H 0.0858 0.1970 0.7593 0.108 Uiso 0.59(2) 1 d PR B 1
H1T3 H 0.0790 0.1379 0.8059 0.108 Uiso 0.59(2) 1 d PR B 1
C1T' C 0.1438(11) 0.1315(11) 0.8195(15) 0.072(5) Uani 0.41(2) 1 d PU B 2
H1T4 H 0.0936 0.1237 0.7961 0.108 Uiso 0.41(2) 1 d PR B 2
H1T5 H 0.1621 0.1006 0.8569 0.108 Uiso 0.41(2) 1 d PR B 2
H1T6 H 0.1755 0.1366 0.7687 0.108 Uiso 0.41(2) 1 d PR B 2
O2T O 0.36316(19) 0.1216(2) 0.3672(3) 0.0914(16) Uani 1 1 d U . .
H2T H 0.3188 0.1311 0.3535 0.137 Uiso 0.543(15) 1 d PR C 1
H2T' H 0.3293 0.0985 0.3511 0.137 Uiso 0.457(15) 1 d PR C 2
C2T C 0.39693(19) 0.1112(2) 0.2914(3) 0.051(3) Uani 0.543(15) 1 d PRU C 1
H2T1 H 0.3619 0.0965 0.2448 0.077 Uiso 0.543(15) 1 d PR C 1
H2T2 H 0.4367 0.0846 0.3033 0.077 Uiso 0.543(15) 1 d PR C 1
H2T3 H 0.4173 0.1459 0.2703 0.077 Uiso 0.543(15) 1 d PR C 1
C2T' C 0.3915(8) 0.1519(8) 0.2838(11) 0.081(4) Uani 0.457(15) 1 d PU C 2
H2T4 H 0.4176 0.1269 0.2446 0.122 Uiso 0.457(15) 1 d PR C 2
H2T5 H 0.4240 0.1823 0.3031 0.122 Uiso 0.457(15) 1 d PR C 2
H2T6 H 0.3480 0.1666 0.2503 0.122 Uiso 0.457(15) 1 d PR C 2

loop_
_atom_site_aniso_label
_atom_site_aniso_U_11
_atom_site_aniso_U_22
_atom_site_aniso_U_33
_atom_site_aniso_U_23
_atom_site_aniso_U_13
_atom_site_aniso_U_12
Ni1 0.0112(2) 0.0189(2) 0.0183(3) 0.0007(2) -0.00053(19) 0.00005(19)
Ni2 0.0116(2) 0.0179(2) 0.0194(3) 0.00088(19) 0.00047(19) 0.00051(19)
Cl1 0.0179(4) 0.0264(5) 0.0243(5) 0.0027(4) -0.0005(4) 0.0025(4)
N1A 0.0312(19) 0.0270(18) 0.0165(17) 0.0034(14) -0.0040(14) 0.0008(15)
C2A 0.0164(19) 0.045(3) 0.022(2) -0.0076(18) -0.0023(16) 0.0023(19)
C3A 0.032(2) 0.031(2) 0.071(4) 0.011(2) -0.009(2) -0.001(2)
C4A 0.050(3) 0.029(2) 0.122(5) 0.028(3) -0.020(3) 0.008(2)
C5A 0.038(3) 0.036(3) 0.111(5) 0.016(3) -0.017(3) 0.005(2)
C6A 0.028(2) 0.026(2) 0.037(3) 0.0023(19) 0.0040(19) 0.0093(19)
C7A 0.027(2) 0.027(2) 0.026(2) 0.0017(17) -0.0005(18) 0.0087(18)
N8A 0.0175(15) 0.0277(18) 0.0204(18) -0.0084(14) 0.0141(14) -0.0043(14)
C9A 0.0173(18) 0.035(2) 0.016(2) 0.0007(16) -0.0008(16) 0.0016(17)
C10A 0.0166(19) 0.035(2) 0.036(3) -0.001(2) -0.0043(18) -0.0001(18)
C11A 0.018(2) 0.047(3) 0.041(3) 0.004(2) -0.0037(19) 0.0102(19)
C12A 0.026(2) 0.026(2) 0.056(3) 0.010(2) -0.003(2) 0.0096(19)
C91A 0.0160(18) 0.025(2) 0.0143(19) 0.0040(15) -0.0034(15) -0.0053(16)
N92A 0.0088(14) 0.0344(19) 0.033(2) 0.0072(15) -0.0080(14) -0.0048(14)
N93A 0.0125(14) 0.0197(15) 0.0174(16) 0.0011(13) -0.0017(12) -0.0026(13)
O94A 0.0138(12) 0.0137(12) 0.0276(14) 0.0057(10) -0.0139(11) -0.0013(10)
N1B 0.0187(16) 0.0229(16) 0.0196(17) -0.0022(13) 0.0014(13) 0.0011(13)
C2B 0.035(2) 0.022(2) 0.022(2) 0.0038(16) 0.0042(17) 0.0024(18)
C3B 0.040(3) 0.019(2) 0.044(3) 0.0056(19) -0.003(2) 0.0064(19)
C4B 0.031(2) 0.025(2) 0.074(4) 0.011(2) -0.001(2) -0.001(2)
C5B 0.034(3) 0.028(2) 0.070(4) 0.013(2) -0.004(2) -0.005(2)
C6B 0.0207(19) 0.023(2) 0.028(2) 0.0022(17) -0.0017(17) -0.0100(17)
C7B 0.0183(19) 0.026(2) 0.027(2) -0.0009(17) 0.0021(17) -0.0048(17)
N8B 0.0129(14) 0.0160(16) 0.0332(19) -0.0106(14) -0.0153(14) 0.0055(12)
C9B 0.0207(19) 0.024(2) 0.017(2) -0.0029(16) 0.0006(16) -0.0020(16)
C10B 0.0193(19) 0.026(2) 0.025(2) -0.0025(17) 0.0022(16) -0.0015(17)
C11B 0.019(2) 0.038(3) 0.046(3) 0.000(2) 0.0069(19) -0.0036(19)
C12B 0.021(2) 0.035(2) 0.038(3) 0.0062(19) 0.0036(18) -0.0064(19)
C91B 0.0139(18) 0.0205(19) 0.0144(19) 0.0064(15) -0.0016(15) 0.0047(15)
N92B 0.0178(15) 0.0233(17) 0.0280(19) 0.0039(14) 0.0065(14) 0.0019(14)
N93B 0.0153(16) 0.0205(16) 0.0143(16) -0.0007(13) 0.0011(13) -0.0026(12)
O94B 0.0207(12) 0.0072(11) 0.0269(14) -0.0003(10) 0.0192(11) -0.0043(10)
O1C 0.0132(11) 0.0276(14) 0.0232(14) 0.0021(11) -0.0011(11) -0.0021(11)
C2C 0.030(2) 0.041(2) 0.030(2) 0.007(2) 0.0090(19) -0.006(2)
Cl1S 0.1478(19) 0.0540(9) 0.0311(8) -0.0006(7) -0.0207(9) 0.0193(10)
O1S 0.127(8) 0.056(5) 0.048(5) 0.021(4) -0.029(5) -0.040(5)
O2S 0.115(8) 0.073(6) 0.053(5) 0.014(4) -0.039(5) -0.023(5)
O3S 0.203(13) 0.034(4) 0.092(9) 0.012(5) 0.064(8) 0.017(5)
O4S 0.037(4) 0.161(8) 0.128(7) 0.039(6) 0.023(4) 0.019(5)
O1S' 0.074(7) 0.057(6) 0.103(9) -0.014(5) -0.001(6) -0.029(5)
O2S' 0.065(7) 0.043(5) 0.076(7) -0.015(5) -0.028(6) -0.004(5)
O3S' 0.055(6) 0.098(9) 0.050(7) 0.005(6) 0.001(5) -0.006(6)
O4S' 0.077(8) 0.184(16) 0.029(6) 0.006(8) -0.016(5) -0.008(9)
O1T 0.0343(18) 0.101(3) 0.046(2) -0.008(2) 0.0103(16) -0.0350(19)
C1T 0.064(8) 0.116(11) 0.036(5) 0.007(6) 0.011(5) -0.049(8)
C1T' 0.046(9) 0.101(11) 0.072(11) -0.001(9) 0.020(8) -0.030(9)
O2T 0.030(2) 0.145(4) 0.098(4) -0.056(3) -0.011(2) 0.015(2)
C2T 0.036(5) 0.069(8) 0.049(6) -0.014(5) 0.005(4) 0.007(5)
C2T' 0.066(8) 0.089(11) 0.084(9) -0.014(7) -0.037(7) 0.029(8)

loop_
_atom_type_symbol
_atom_type_description
_atom_type_scat_dispersion_real
_atom_type_scat_dispersion_imag
_atom_type_scat_source
C C 0.0033 0.0016 'International Tables Vol C Tables 4.2.6.8 and 6.1.1.4'
H H 0.0000 0.0000 'International Tables Vol C Tables 4.2.6.8 and 6.1.1.4'
Cl Cl 0.1484 0.1585 'International Tables Vol C Tables 4.2.6.8 and 6.1.1.4'
N N 0.0061 0.0033 'International Tables Vol C Tables 4.2.6.8 and 6.1.1.4'
Ni Ni 0.3393 1.1124 'International Tables Vol C Tables 4.2.6.8 and 6.1.1.4'
O O 0.0106 0.0060 'International Tables Vol C Tables 4.2.6.8 and 6.1.1.4'

loop_
_geom_angle_atom_site_label_1
_geom_angle_atom_site_label_2
_geom_angle_atom_site_label_3
_geom_angle
_geom_angle_site_symmetry_1
_geom_angle_site_symmetry_3
_geom_angle_publ_flag
N8A Ni1 O94B 172.64(11) . 2 ?
N8A Ni1 N93A 76.58(12) . . ?
O94B Ni1 N93A 110.73(10) 2 . ?
N8A Ni1 N1A 78.57(13) . . ?
O94B Ni1 N1A 94.08(11) 2 . ?
N93A Ni1 N1A 154.93(12) . . ?
N8A Ni1 O94B 100.86(11) . . ?
O94B Ni1 O94B 80.39(10) 2 . ?
N93A Ni1 O94B 90.00(10) . . ?
N1A Ni1 O94B 97.91(10) . . ?
N8A Ni1 O1C 88.47(11) . . ?
O94B Ni1 O1C 90.78(10) 2 . ?
N93A Ni1 O1C 88.91(11) . . ?
N1A Ni1 O1C 87.15(11) . . ?
O94B Ni1 O1C 170.08(9) . . ?
N8B Ni2 O94A 173.33(11) . 2 ?
N8B Ni2 N1B 79.33(12) . . ?
O94A Ni2 N1B 94.08(10) 2 . ?
N8B Ni2 N93B 76.38(12) . . ?
O94A Ni2 N93B 110.24(10) 2 . ?
N1B Ni2 N93B 155.58(12) . . ?
N8B Ni2 O94A 100.40(11) . . ?
O94A Ni2 O94A 79.28(10) 2 . ?
N1B Ni2 O94A 97.53(10) . . ?
N93B Ni2 O94A 89.30(10) . . ?
N8B Ni2 Cl1 87.80(9) . . ?
O94A Ni2 Cl1 92.73(8) 2 . ?
N1B Ni2 Cl1 85.26(9) . . ?
N93B Ni2 Cl1 91.33(9) . . ?
O94A Ni2 Cl1 171.68(7) . . ?
C2A N1A C6A 119.6(4) . . ?
C2A N1A Ni1 126.0(3) . . ?
C6A N1A Ni1 113.8(3) . . ?
N1A C2A C3A 122.4(4) . . ?
N1A C2A H2A 118.8 . . ?
C3A C2A H2A 118.8 . . ?
C4A C3A C2A 116.7(4) . . ?
C4A C3A H3A 121.7 . . ?
C2A C3A H3A 121.7 . . ?
C5A C4A C3A 120.1(5) . . ?
C5A C4A H4A 120.0 . . ?
C3A C4A H4A 120.0 . . ?
C4A C5A C6A 119.7(5) . . ?
C4A C5A H5A 120.1 . . ?
C6A C5A H5A 120.1 . . ?
N1A C6A C5A 121.5(4) . . ?
N1A C6A C7A 116.0(4) . . ?
C5A C6A C7A 122.5(4) . . ?
N8A C7A C12A 120.4(4) . . ?
N8A C7A C6A 112.0(3) . . ?
C12A C7A C6A 127.6(4) . . ?
C9A N8A C7A 119.2(3) . . ?
C9A N8A Ni1 121.0(3) . . ?
C7A N8A Ni1 119.4(3) . . ?
N8A C9A C10A 122.5(4) . . ?
N8A C9A C91A 111.2(3) . . ?
C10A C9A C91A 126.3(4) . . ?
C9A C10A C11A 117.7(4) . . ?
C9A C10A H10A 121.2 . . ?
C11A C10A H10A 121.2 . . ?
C12A C11A C10A 119.7(4) . . ?
C12A C11A H11A 120.1 . . ?
C10A C11A H11A 120.1 . . ?
C11A C12A C7A 120.4(4) . . ?
C11A C12A H12A 119.8 . . ?
C7A C12A H12A 119.8 . . ?
N93A C91A N92A 124.2(3) . . ?
N93A C91A C9A 114.1(3) . . ?
N92A C91A C9A 121.7(3) . . ?
C91A N92A H92A 120.0 . . ?
C91A N92A H92B 120.0 . . ?
H92A N92A H92B 120.0 . . ?
C91A N93A O94A 113.5(3) . . ?
C91A N93A Ni1 116.6(2) . . ?
O94A N93A Ni1 128.4(2) . . ?
N93A O94A Ni2 110.92(19) . 2 ?
N93A O94A Ni2 110.10(19) . . ?
Ni2 O94A Ni2 100.72(10) 2 . ?
C2B N1B C6B 119.0(3) . . ?
C2B N1B Ni2 127.6(3) . . ?
C6B N1B Ni2 113.0(2) . . ?
N1B C2B C3B 122.5(4) . . ?
N1B C2B H2B 118.8 . . ?
C3B C2B H2B 118.8 . . ?
C4B C3B C2B 118.4(4) . . ?
C4B C3B H3B 120.8 . . ?
C2B C3B H3B 120.8 . . ?
C5B C4B C3B 120.0(4) . . ?
C5B C4B H4B 120.0 . . ?
C3B C4B H4B 120.0 . . ?
C4B C5B C6B 119.7(4) . . ?
C4B C5B H5B 120.2 . . ?
C6B C5B H5B 120.2 . . ?
N1B C6B C5B 120.3(4) . . ?
N1B C6B C7B 115.3(3) . . ?
C5B C6B C7B 124.3(4) . . ?
N8B C7B C12B 122.7(4) . . ?
N8B C7B C6B 112.9(3) . . ?
C12B C7B C6B 124.4(4) . . ?
C9B N8B C7B 118.6(3) . . ?
C9B N8B Ni2 121.2(3) . . ?
C7B N8B Ni2 119.0(2) . . ?
N8B C9B C10B 122.8(3) . . ?
N8B C9B C91B 111.0(3) . . ?
C10B C9B C91B 126.2(3) . . ?
C11B C10B C9B 117.1(4) . . ?
C11B C10B H10B 121.5 . . ?
C9B C10B H10B 121.5 . . ?
C10B C11B C12B 122.6(4) . . ?
C10B C11B H11B 118.7 . . ?
C12B C11B H11B 118.7 . . ?
C11B C12B C7B 116.0(4) . . ?
C11B C12B H12B 122.0 . . ?
C7B C12B H12B 122.0 . . ?
N93B C91B N92B 124.2(3) . . ?
N93B C91B C9B 115.2(3) . . ?
N92B C91B C9B 120.6(3) . . ?
C91B N92B H92C 120.0 . . ?
C91B N92B H92D 120.0 . . ?
H92C N92B H92D 120.0 . . ?
C91B N93B O94B 115.6(3) . . ?
C91B N93B Ni2 115.3(2) . . ?
O94B N93B Ni2 127.8(2) . . ?
N93B O94B Ni1 111.40(19) . 2 ?
N93B O94B Ni1 109.97(18) . . ?
Ni1 O94B Ni1 99.60(10) 2 . ?
C2C O1C Ni1 119.7(2) . . ?
O1C C2C H2C1 109.5 . . ?
O1C C2C H2C2 109.5 . . ?
H2C1 C2C H2C2 109.5 . . ?
O1C C2C H2C3 109.5 . . ?
H2C1 C2C H2C3 109.5 . . ?
H2C2 C2C H2C3 109.5 . . ?
O2S' Cl1S O4S' 127.1(8) . . ?
O2S Cl1S O3S 112.5(7) . . ?
O2S Cl1S O1S 114.0(5) . . ?
O3S Cl1S O1S 117.5(6) . . ?
O2S' Cl1S O3S' 111.7(6) . . ?
O4S' Cl1S O3S' 120.5(8) . . ?
O2S Cl1S O4S 104.7(7) . . ?
O3S Cl1S O4S 101.8(7) . . ?
O1S Cl1S O4S 104.2(6) . . ?
O2S' Cl1S O1S' 101.3(5) . . ?
O4S' Cl1S O1S' 89.5(7) . . ?
O3S' Cl1S O1S' 87.6(6) . . ?
C1T O1T H1T 107.0 . . ?
C1T' O1T H1T' 110.5 . . ?
O1T C1T H1T1 111.4 . . ?
O1T C1T H1T2 108.4 . . ?
H1T1 C1T H1T2 109.5 . . ?
O1T C1T H1T3 108.5 . . ?
H1T1 C1T H1T3 109.5 . . ?
H1T2 C1T H1T3 109.5 . . ?
H1T4 C1T H1T6 76.8 . . ?
O1T C1T' H1T4 108.1 . . ?
O1T C1T' H1T5 114.1 . . ?
H1T4 C1T' H1T5 109.4 . . ?
O1T C1T' H1T6 106.1 . . ?
H1T4 C1T' H1T6 109.5 . . ?
H1T5 C1T' H1T6 109.4 . . ?
C2T O2T H2T 109.1 . . ?
C2T' O2T H2T' 110.9 . . ?
O2T C2T H2T1 110.2 . . ?
O2T C2T H2T2 110.3 . . ?
H2T1 C2T H2T2 109.5 . . ?
O2T C2T H2T3 107.9 . . ?
H2T1 C2T H2T3 109.5 . . ?
H2T2 C2T H2T3 109.5 . . ?
O2T C2T H2T4 143.7 . . ?
O2T C2T' H2T4 111.9 . . ?
O2T C2T' H2T5 110.5 . . ?
H2T4 C2T' H2T5 109.4 . . ?
O2T C2T' H2T6 106.0 . . ?
H2T4 C2T' H2T6 109.5 . . ?
H2T5 C2T' H2T6 109.5 . . ?

loop_
_geom_bond_atom_site_label_1
_geom_bond_atom_site_label_2
_geom_bond_distance
_geom_bond_site_symmetry_2
_geom_bond_publ_flag
Ni1 N8A 1.961(3) . ?
Ni1 O94B 1.980(2) 2 ?
Ni1 N93A 2.086(3) . ?
Ni1 N1A 2.103(3) . ?
Ni1 O94B 2.127(3) . ?
Ni1 O1C 2.153(3) . ?
Ni2 N8B 1.966(3) . ?
Ni2 O94A 1.984(3) 2 ?
Ni2 N1B 2.101(3) . ?
Ni2 N93B 2.115(3) . ?
Ni2 O94A 2.142(3) . ?
Ni2 Cl1 2.4941(11) . ?
N1A C2A 1.326(5) . ?
N1A C6A 1.330(5) . ?
C2A C3A 1.428(6) . ?
C2A H2A 0.9500 . ?
C3A C4A 1.384(7) . ?
C3A H3A 0.9500 . ?
C4A C5A 1.366(7) . ?
C4A H4A 0.9500 . ?
C5A C6A 1.389(6) . ?
C5A H5A 0.9500 . ?
C6A C7A 1.479(6) . ?
C7A N8A 1.371(5) . ?
C7A C12A 1.378(6) . ?
N8A C9A 1.362(5) . ?
C9A C10A 1.381(5) . ?
C9A C91A 1.473(5) . ?
C10A C11A 1.409(6) . ?
C10A H10A 0.9500 . ?
C11A C12A 1.377(6) . ?
C11A H11A 0.9500 . ?
C12A H12A 0.9500 . ?
C91A N93A 1.318(4) . ?
C91A N92A 1.332(5) . ?
N92A H92A 0.8800 . ?
N92A H92B 0.8800 . ?
N93A O94A 1.395(4) . ?
O94A Ni2 1.984(3) 2 ?
N1B C2B 1.334(5) . ?
N1B C6B 1.366(5) . ?
C2B C3B 1.381(6) . ?
C2B H2B 0.9500 . ?
C3B C4B 1.373(6) . ?
C3B H3B 0.9500 . ?
C4B C5B 1.365(6) . ?
C4B H4B 0.9500 . ?
C5B C6B 1.386(6) . ?
C5B H5B 0.9500 . ?
C6B C7B 1.485(6) . ?
C7B N8B 1.360(5) . ?
C7B C12B 1.403(5) . ?
N8B C9B 1.342(5) . ?
C9B C10B 1.390(5) . ?
C9B C91B 1.481(5) . ?
C10B C11B 1.381(6) . ?
C10B H10B 0.9500 . ?
C11B C12B 1.388(6) . ?
C11B H11B 0.9500 . ?
C12B H12B 0.9500 . ?
C91B N93B 1.296(4) . ?
C91B N92B 1.344(5) . ?
N92B H92C 0.8800 . ?
N92B H92D 0.8800 . ?
N93B O94B 1.395(4) . ?
O94B Ni1 1.980(2) 2 ?
O1C C2C 1.424(5) . ?
C2C H2C1 0.9800 . ?
C2C H2C2 0.9800 . ?
C2C H2C3 0.9800 . ?
Cl1S O2S' 1.307(10) . ?
Cl1S O4S' 1.322(10) . ?
Cl1S O2S 1.329(8) . ?
Cl1S O3S 1.389(8) . ?
Cl1S O1S 1.393(8) . ?
Cl1S O3S' 1.426(11) . ?
Cl1S O4S 1.574(7) . ?
Cl1S O1S' 1.883(10) . ?
O1T C1T 1.344(10) . ?
O1T C1T' 1.55(2) . ?
O1T H1T 0.8219 . ?
O1T H1T' 0.8218 . ?
C1T H1T1 0.9622 . ?
C1T H1T2 0.9618 . ?
C1T H1T3 0.9621 . ?
C1T' H1T4 0.9618 . ?
C1T' H1T5 0.9617 . ?
C1T' H1T6 0.9620 . ?
O2T C2T 1.3091 . ?
O2T C2T' 1.522(18) . ?
O2T H2T 0.8395 . ?
O2T H2T' 0.8417 . ?
C2T H2T1 0.9615 . ?
C2T H2T2 0.9620 . ?
C2T H2T3 0.9620 . ?
C2T' H2T4 0.9620 . ?
C2T' H2T5 0.9619 . ?
C2T' H2T6 0.9616 . ?

loop_
_geom_torsion_atom_site_label_1
_geom_torsion_atom_site_label_2
_geom_torsion_atom_site_label_3
_geom_torsion_atom_site_label_4
_geom_torsion
_geom_torsion_site_symmetry_1
_geom_torsion_site_symmetry_2
_geom_torsion_site_symmetry_3
_geom_torsion_site_symmetry_4
_geom_torsion_publ_flag
N8A Ni1 N1A C2A -175.9(3) . . . . ?
O94B Ni1 N1A C2A 3.7(3) 2 . . . ?
N93A Ni1 N1A C2A -168.2(3) . . . . ?
O94B Ni1 N1A C2A 84.5(3) . . . . ?
O1C Ni1 N1A C2A -86.9(3) . . . . ?
N8A Ni1 N1A C6A -5.1(3) . . . . ?
O94B Ni1 N1A C6A 174.4(3) 2 . . . ?
N93A Ni1 N1A C6A 2.6(5) . . . . ?
O94B Ni1 N1A C6A -104.7(3) . . . . ?
O1C Ni1 N1A C6A 83.9(3) . . . . ?
C6A N1A C2A C3A 1.2(6) . . . . ?
Ni1 N1A C2A C3A 171.4(3) . . . . ?
N1A C2A C3A C4A -0.9(8) . . . . ?
C2A C3A C4A C5A 0.7(9) . . . . ?
C3A C4A C5A C6A -0.8(10) . . . . ?
C2A N1A C6A C5A -1.2(7) . . . . ?
Ni1 N1A C6A C5A -172.6(4) . . . . ?
C2A N1A C6A C7A 177.0(4) . . . . ?
Ni1 N1A C6A C7A 5.6(5) . . . . ?
C4A C5A C6A N1A 1.0(9) . . . . ?
C4A C5A C6A C7A -177.1(6) . . . . ?
N1A C6A C7A N8A -2.5(5) . . . . ?
C5A C6A C7A N8A 175.6(5) . . . . ?
N1A C6A C7A C12A 178.3(4) . . . . ?
C5A C6A C7A C12A -3.6(8) . . . . ?
C12A C7A N8A C9A 4.3(6) . . . . ?
C6A C7A N8A C9A -175.0(3) . . . . ?
C12A C7A N8A Ni1 177.1(3) . . . . ?
C6A C7A N8A Ni1 -2.2(5) . . . . ?
N93A Ni1 N8A C9A 0.0(3) . . . . ?
N1A Ni1 N8A C9A 176.6(3) . . . . ?
O94B Ni1 N8A C9A -87.4(3) . . . . ?
O1C Ni1 N8A C9A 89.2(3) . . . . ?
N93A Ni1 N8A C7A -172.7(3) . . . . ?
N1A Ni1 N8A C7A 3.9(3) . . . . ?
O94B Ni1 N8A C7A 99.9(3) . . . . ?
O1C Ni1 N8A C7A -83.5(3) . . . . ?
C7A N8A C9A C10A -4.6(6) . . . . ?
Ni1 N8A C9A C10A -177.3(3) . . . . ?
C7A N8A C9A C91A 176.3(3) . . . . ?
Ni1 N8A C9A C91A 3.6(4) . . . . ?
N8A C9A C10A C11A 3.3(6) . . . . ?
C91A C9A C10A C11A -177.7(4) . . . . ?
C9A C10A C11A C12A -1.8(7) . . . . ?
C10A C11A C12A C7A 1.7(7) . . . . ?
N8A C7A C12A C11A -2.9(7) . . . . ?
C6A C7A C12A C11A 176.2(4) . . . . ?
N8A C9A C91A N93A -6.8(5) . . . . ?
C10A C9A C91A N93A 174.1(4) . . . . ?
N8A C9A C91A N92A 172.3(3) . . . . ?
C10A C9A C91A N92A -6.8(6) . . . . ?
N92A C91A N93A O94A -4.6(5) . . . . ?
C9A C91A N93A O94A 174.4(3) . . . . ?
N92A C91A N93A Ni1 -172.0(3) . . . . ?
C9A C91A N93A Ni1 7.1(4) . . . . ?
N8A Ni1 N93A C91A -4.1(3) . . . . ?
O94B Ni1 N93A C91A 176.8(2) 2 . . . ?
N1A Ni1 N93A C91A -11.9(5) . . . . ?
O94B Ni1 N93A C91A 97.1(3) . . . . ?
O1C Ni1 N93A C91A -92.8(3) . . . . ?
N8A Ni1 N93A O94A -169.2(3) . . . . ?
O94B Ni1 N93A O94A 11.6(3) 2 . . . ?
N1A Ni1 N93A O94A -177.0(3) . . . . ?
O94B Ni1 N93A O94A -68.1(3) . . . . ?
O1C Ni1 N93A O94A 102.1(3) . . . . ?
C91A N93A O94A Ni2 154.7(2) . . . 2 ?
Ni1 N93A O94A Ni2 -39.7(3) . . . 2 ?
C91A N93A O94A Ni2 -94.6(3) . . . . ?
Ni1 N93A O94A Ni2 70.9(3) . . . . ?
N8B Ni2 O94A N93A 69.2(2) . . . . ?
O94A Ni2 O94A N93A -117.53(17) 2 . . . ?
N1B Ni2 O94A N93A 149.71(19) . . . . ?
N93B Ni2 O94A N93A -6.8(2) . . . . ?
N8B Ni2 O94A Ni2 -173.61(11) . . . 2 ?
O94A Ni2 O94A Ni2 -0.39(13) 2 . . 2 ?
N1B Ni2 O94A Ni2 -93.15(11) . . . 2 ?
N93B Ni2 O94A Ni2 110.37(11) . . . 2 ?
N8B Ni2 N1B C2B -176.9(3) . . . . ?
O94A Ni2 N1B C2B 4.2(3) 2 . . . ?
N93B Ni2 N1B C2B -170.9(3) . . . . ?
O94A Ni2 N1B C2B 83.9(3) . . . . ?
Cl1 Ni2 N1B C2B -88.2(3) . . . . ?
N8B Ni2 N1B C6B -4.5(3) . . . . ?
O94A Ni2 N1B C6B 176.5(3) 2 . . . ?
N93B Ni2 N1B C6B 1.4(5) . . . . ?
O94A Ni2 N1B C6B -103.8(3) . . . . ?
Cl1 Ni2 N1B C6B 84.1(3) . . . . ?
C6B N1B C2B C3B 1.4(6) . . . . ?
Ni2 N1B C2B C3B 173.3(3) . . . . ?
N1B C2B C3B C4B -0.6(7) . . . . ?
C2B C3B C4B C5B 0.3(7) . . . . ?
C3B C4B C5B C6B -0.7(8) . . . . ?
C2B N1B C6B C5B -1.8(6) . . . . ?
Ni2 N1B C6B C5B -174.9(3) . . . . ?
C2B N1B C6B C7B 175.5(3) . . . . ?
Ni2 N1B C6B C7B 2.4(4) . . . . ?
C4B C5B C6B N1B 1.5(7) . . . . ?
C4B C5B C6B C7B -175.5(4) . . . . ?
N1B C6B C7B N8B 2.4(5) . . . . ?
C5B C6B C7B N8B 179.6(4) . . . . ?
N1B C6B C7B C12B -177.0(4) . . . . ?
C5B C6B C7B C12B 0.2(7) . . . . ?
C12B C7B N8B C9B 4.9(6) . . . . ?
C6B C7B N8B C9B -174.5(3) . . . . ?
C12B C7B N8B Ni2 172.7(3) . . . . ?
C6B C7B N8B Ni2 -6.7(4) . . . . ?
N1B Ni2 N8B C9B 173.8(3) . . . . ?
N93B Ni2 N8B C9B -3.7(3) . . . . ?
O94A Ni2 N8B C9B -90.5(3) . . . . ?
Cl1 Ni2 N8B C9B 88.2(3) . . . . ?
N1B Ni2 N8B C7B 6.3(3) . . . . ?
N93B Ni2 N8B C7B -171.2(3) . . . . ?
O94A Ni2 N8B C7B 102.1(3) . . . . ?
Cl1 Ni2 N8B C7B -79.3(3) . . . . ?
C7B N8B C9B C10B -6.7(6) . . . . ?
Ni2 N8B C9B C10B -174.2(3) . . . . ?
C7B N8B C9B C91B 176.0(3) . . . . ?
Ni2 N8B C9B C91B 8.5(4) . . . . ?
N8B C9B C10B C11B 5.5(6) . . . . ?
C91B C9B C10B C11B -177.6(4) . . . . ?
C9B C10B C11B C12B -2.6(6) . . . . ?
C10B C11B C12B C7B 1.0(7) . . . . ?
N8B C7B C12B C11B -2.1(6) . . . . ?
C6B C7B C12B C11B 177.2(4) . . . . ?
N8B C9B C91B N93B -10.3(5) . . . . ?
C10B C9B C91B N93B 172.5(4) . . . . ?
N8B C9B C91B N92B 169.9(3) . . . . ?
C10B C9B C91B N92B -7.2(6) . . . . ?
N92B C91B N93B O94B -4.5(5) . . . . ?
C9B C91B N93B O94B 175.8(3) . . . . ?
N92B C91B N93B Ni2 -172.5(3) . . . . ?
C9B C91B N93B Ni2 7.7(4) . . . . ?
N8B Ni2 N93B C91B -2.6(3) . . . . ?
O94A Ni2 N93B C91B 176.6(2) 2 . . . ?
N1B Ni2 N93B C91B -8.6(4) . . . . ?
O94A Ni2 N93B C91B 98.3(3) . . . . ?
Cl1 Ni2 N93B C91B -90.0(3) . . . . ?
N8B Ni2 N93B O94B -168.9(3) . . . . ?
O94A Ni2 N93B O94B 10.3(3) 2 . . . ?
N1B Ni2 N93B O94B -174.9(3) . . . . ?
O94A Ni2 N93B O94B -68.0(3) . . . . ?
Cl1 Ni2 N93B O94B 103.7(3) . . . . ?
C91B N93B O94B Ni1 155.5(2) . . . 2 ?
Ni2 N93B O94B Ni1 -38.3(3) . . . 2 ?
C91B N93B O94B Ni1 -95.1(3) . . . . ?
Ni2 N93B O94B Ni1 71.2(3) . . . . ?
N8A Ni1 O94B N93B 68.9(2) . . . . ?
O94B Ni1 O94B N93B -118.47(17) 2 . . . ?
N93A Ni1 O94B N93B -7.4(2) . . . . ?
N1A Ni1 O94B N93B 148.7(2) . . . . ?
N8A Ni1 O94B Ni1 -174.03(11) . . . 2 ?
O94B Ni1 O94B Ni1 -1.40(13) 2 . . 2 ?
N93A Ni1 O94B Ni1 109.64(11) . . . 2 ?
N1A Ni1 O94B Ni1 -94.22(12) . . . 2 ?
N8A Ni1 O1C C2C 129.1(3) . . . . ?
O94B Ni1 O1C C2C -43.6(3) 2 . . . ?
N93A Ni1 O1C C2C -154.3(3) . . . . ?
N1A Ni1 O1C C2C 50.5(3) . . . . ?

loop_
_cell_oxdiff_twin_id
_cell_oxdiff_twin_matrix_11
_cell_oxdiff_twin_matrix_12
_cell_oxdiff_twin_matrix_13
_cell_oxdiff_twin_matrix_21
_cell_oxdiff_twin_matrix_22
_cell_oxdiff_twin_matrix_23
_cell_oxdiff_twin_matrix_31
_cell_oxdiff_twin_matrix_32
_cell_oxdiff_twin_matrix_33
1 1.0000 0.0000 0.0000 0.0000 1.0000 0.0000 0.0000 0.0000 1.0000
2 -0.9989 0.0009 0.0000 -0.0000 -1.0010 -0.0018 0.0932 -0.0002 0.9978

loop_
_diffrn_oxdiff_twin_id
_diffrn_oxdiff_twin_ratio
_diffrn_oxdiff_twin_reflns_isolated
_diffrn_oxdiff_twin_reflns_overlapped
1 0.5034 12941 17868
2 0.4966 12979 17868
